data_2221715
loop_
_publ_author_name
'Arshad, Muhammad Nadeem'
'Tahir, M. Nawaz'
'Khan, Islam Ullah'
'Bilal, Muhammad Humayun'
'Mubashar-ur-Rehman, Hafiz'

_publ_section_title
;
 2-(3-Methylbut-2-en-1-yl)-1,2-benzisothiazol-3(2<i>H</i>)-one
 1,1-dioxide
;
_journal_coeditor_code HK2656
_journal_issue 5
_journal_name_full 'Acta Crystallographica Section E'
_journal_page_first o986
_journal_paper_doi 10.1107/S1600536809012021
_journal_volume 65
_journal_year 2009
_chemical_formula_iupac 'C12 H13 N O3 S'
_chemical_formula_moiety 'C12 H13 N O3 S'
_chemical_formula_sum 'C12 H13 N O3 S'
_chemical_formula_weight 251.29
_chemical_name_systematic
;
2-(3-Methylbut-2-en-1-yl)-1,2-benzisothiazol-3(2<i>H</i>)-one 1,1-dioxide
;
_space_group_IT_number 33
_symmetry_cell_setting orthorhombic
_symmetry_space_group_name_Hall 'P 2c -2n'
_symmetry_space_group_name_H-M 'P n a 21'
_atom_sites_solution_hydrogens geom
_atom_sites_solution_primary direct
_atom_sites_solution_secondary difmap
_audit_creation_method SHELXL-97
_cell_angle_alpha 90
_cell_angle_beta 90
_cell_angle_gamma 90
_cell_formula_units_Z 4
_cell_length_a 9.4120(5)
_cell_length_b 19.4108(11)
_cell_length_c 6.5261(4)
_cell_measurement_reflns_used 2818
_cell_measurement_temperature 296(2)
_cell_measurement_theta_max 28.81
_cell_measurement_theta_min 2.40
_cell_volume 1192.28(12)
_computing_cell_refinement 'SAINT (Bruker, 2007)'
_computing_data_collection 'APEX2 (Bruker, 2007)'
_computing_data_reduction SAINT
_computing_molecular_graphics 'Ortep3 for Windows (Farrugia, 1997) and PLATON (Spek, 2009)'
_computing_publication_material
;
WinGx publication routines (Farrugia, 1999) and PLATON (Spek,
2009)
;
_computing_structure_refinement 'SHELXL97 (Sheldrick, 2008)'
_computing_structure_solution 'SHELXS97 (Sheldrick, 2008)'
_diffrn_ambient_temperature 296(2)
_diffrn_detector_area_resol_mean 7.40
_diffrn_measured_fraction_theta_full 0.995
_diffrn_measured_fraction_theta_max 0.995
_diffrn_measurement_device_type 'Bruker Kappa APEXII CCD area-detector'
_diffrn_measurement_method \w
_diffrn_radiation_monochromator graphite
_diffrn_radiation_source 'fine-focus sealed tube'
_diffrn_radiation_type MoK\a
_diffrn_radiation_wavelength 0.71073
_diffrn_reflns_av_R_equivalents 0.0187
_diffrn_reflns_av_sigmaI/netI 0.0195
_diffrn_reflns_limit_h_max 12
_diffrn_reflns_limit_h_min -12
_diffrn_reflns_limit_k_max 26
_diffrn_reflns_limit_k_min -26
_diffrn_reflns_limit_l_max 4
_diffrn_reflns_limit_l_min -8
_diffrn_reflns_number 7340
_diffrn_reflns_theta_full 28.81
_diffrn_reflns_theta_max 28.81
_diffrn_reflns_theta_min 2.40
_diffrn_standards_number 0
_exptl_absorpt_coefficient_mu 0.267
_exptl_absorpt_correction_T_max 0.946
_exptl_absorpt_correction_T_min 0.924
_exptl_absorpt_correction_type multi-scan
_exptl_absorpt_process_details '(SADABS; Bruker, 2005)'
_exptl_crystal_colour colorless
_exptl_crystal_density_diffrn 1.400
_exptl_crystal_density_method 'not measured'
_exptl_crystal_description rod
_exptl_crystal_F_000 528
_exptl_crystal_size_max 0.32
_exptl_crystal_size_mid 0.24
_exptl_crystal_size_min 0.22
_refine_diff_density_max 0.279
_refine_diff_density_min -0.202
_refine_ls_abs_structure_details 'Flack  (1983), 837 Friedel pairs'
_refine_ls_abs_structure_Flack 0.02(8)
_refine_ls_extinction_method none
_refine_ls_goodness_of_fit_ref 1.045
_refine_ls_hydrogen_treatment constr
_refine_ls_matrix_type full
_refine_ls_number_parameters 156
_refine_ls_number_reflns 2525
_refine_ls_number_restraints 1
_refine_ls_restrained_S_all 1.045
_refine_ls_R_factor_all 0.0322
_refine_ls_R_factor_gt 0.0289
_refine_ls_shift/su_max 0.000
_refine_ls_shift/su_mean 0.000
_refine_ls_structure_factor_coef Fsqd
_refine_ls_weighting_details 'calc w=1/[\s^2^(Fo^2^)+(0.05P)^2^+0.1276P] where P=(Fo^2^+2Fc^2^)/3'
_refine_ls_weighting_scheme calc
_refine_ls_wR_factor_gt 0.0787
_refine_ls_wR_factor_ref 0.0829
_reflns_number_gt 2304
_reflns_number_total 2525
_reflns_threshold_expression I>2\s(I)
_cod_data_source_file hk2656.cif
_cod_data_source_block I
_cod_database_code 2221715
_cod_database_fobs_code 2221715

loop_
_symmetry_equiv_pos_site_id
_symmetry_equiv_pos_as_xyz
1 x,y,z
2 -x,-y,1/2+z
3 1/2-x,1/2+y,1/2+z
4 1/2+x,1/2-y,z

loop_
_atom_site_aniso_label
_atom_site_aniso_U_11
_atom_site_aniso_U_22
_atom_site_aniso_U_33
_atom_site_aniso_U_12
_atom_site_aniso_U_13
_atom_site_aniso_U_23
S1 0.0419(2) 0.0326(2) 0.0335(2) -0.00310(10) -0.0001(2) -0.0011(2)
O1 0.0694(8) 0.0384(5) 0.0503(10) -0.0151(5) -0.0077(8) 0.0034(6)
O2 0.0521(8) 0.0565(8) 0.0418(9) 0.0060(5) 0.0063(7) -0.0040(7)
O3 0.0786(10) 0.0716(10) 0.0540(10) -0.0120(8) -0.0050(9) -0.0261(8)
N1 0.0438(8) 0.0479(8) 0.0343(9) -0.0056(6) -0.0020(7) -0.0034(7)
C1 0.0392(9) 0.0402(8) 0.0495(12) -0.0075(6) 0.0084(8) -0.0088(8)
C2 0.0494(11) 0.0444(9) 0.0775(17) -0.0011(8) 0.0111(11) -0.0155(11)
C3 0.0501(11) 0.0438(9) 0.099(2) 0.0072(8) 0.0129(12) 0.0057(12)
C4 0.0462(10) 0.0532(11) 0.0752(18) 0.0057(8) -0.0045(11) 0.0117(11)
C5 0.0475(10) 0.0434(9) 0.0513(14) -0.0043(7) -0.0044(9) 0.0014(9)
C6 0.0352(7) 0.0336(6) 0.0442(12) -0.0041(5) 0.0046(7) -0.0010(7)
C7 0.0436(9) 0.0482(9) 0.0430(12) -0.0128(7) 0.0093(8) -0.0107(9)
C8 0.0458(10) 0.0566(10) 0.0417(12) -0.0100(8) -0.0051(9) 0.0101(9)
C9 0.0486(10) 0.0525(10) 0.0466(14) 0.0003(8) 0.0024(9) 0.0071(9)
C10 0.0421(10) 0.0398(8) 0.0609(14) 0.0017(7) -0.0025(10) 0.0120(9)
C11 0.0618(14) 0.0871(17) 0.0730(19) -0.0177(12) -0.0137(13) -0.0061(15)
C12 0.0427(11) 0.0706(14) 0.102(2) 0.0039(9) 0.0049(13) 0.0159(14)

loop_
_atom_site_type_symbol
_atom_site_label
_atom_site_fract_x
_atom_site_fract_y
_atom_site_fract_z
_atom_site_U_iso_or_equiv
_atom_site_thermal_displace_type
_atom_site_calc_flag
_atom_site_refinement_flags
_atom_site_occupancy
S S1 0.39059(4) 0.43722(2) 0.22028(8) 0.03600(10) Uani . . 1.000
O O1 0.47203(15) 0.49780(6) 0.1846(2) 0.0527(5) Uani . . 1.000
O O2 0.27683(15) 0.44174(7) 0.3626(3) 0.0501(5) Uani . . 1.000
O O3 0.34253(18) 0.31180(9) -0.2062(3) 0.0681(6) Uani . . 1.000
N N1 0.32910(16) 0.40665(8) -0.0015(3) 0.0420(5) Uani . . 1.000
C C1 0.47927(19) 0.31849(9) 0.1051(3) 0.0430(6) Uani . . 1.000
C C2 0.5491(2) 0.25556(10) 0.1123(4) 0.0571(7) Uani . . 1.000
C C3 0.6312(2) 0.24143(11) 0.2810(5) 0.0643(8) Uani . . 1.000
C C4 0.6463(2) 0.28766(11) 0.4407(4) 0.0582(8) Uani . . 1.000
C C5 0.5766(2) 0.35100(10) 0.4341(4) 0.0474(6) Uani . . 1.000
C C6 0.49541(17) 0.36438(8) 0.2640(3) 0.0377(5) Uani . . 1.000
C C7 0.37937(19) 0.34237(10) -0.0545(3) 0.0449(6) Uani . . 1.000
C C8 0.2217(2) 0.44531(10) -0.1171(4) 0.0480(6) Uani . . 1.000
C C9 0.0741(2) 0.43125(10) -0.0398(4) 0.0492(7) Uani . . 1.000
C C10 -0.0319(2) 0.40469(9) -0.1434(4) 0.0476(6) Uani . . 1.000
C C11 -0.0249(3) 0.38285(16) -0.3615(5) 0.0740(10) Uani . . 1.000
C C12 -0.1738(2) 0.39260(14) -0.0418(5) 0.0718(9) Uani . . 1.000
H H2 0.54056 0.22393 0.00600 0.0685 Uiso . . 1.000
H H3 0.67821 0.19935 0.28810 0.0770 Uiso . . 1.000
H H4 0.70306 0.27651 0.55253 0.0698 Uiso . . 1.000
H H5 0.58470 0.38275 0.54021 0.0569 Uiso . . 1.000
H H8A 0.22741 0.43275 -0.26069 0.0577 Uiso . . 1.000
H H8B 0.24147 0.49421 -0.10592 0.0577 Uiso . . 1.000
H H9 0.05601 0.44262 0.09618 0.0591 Uiso . . 1.000
H H11A 0.06668 0.39430 -0.41673 0.1109 Uiso . . 1.000
H H11B -0.09740 0.40615 -0.43825 0.1109 Uiso . . 1.000
H H11C -0.03930 0.33398 -0.37040 0.1109 Uiso . . 1.000
H H12A -0.16911 0.40717 0.09857 0.1074 Uiso . . 1.000
H H12B -0.19663 0.34444 -0.04742 0.1074 Uiso . . 1.000
H H12C -0.24574 0.41849 -0.11203 0.1074 Uiso . . 1.000

loop_
_atom_type_symbol
_atom_type_description
_atom_type_scat_dispersion_real
_atom_type_scat_dispersion_imag
_atom_type_scat_source
C C 0.0033 0.0016 'International Tables Vol C Tables 4.2.6.8 and 6.1.1.4'
H H 0.0000 0.0000 'International Tables Vol C Tables 4.2.6.8 and 6.1.1.4'
N N 0.0061 0.0033 'International Tables Vol C Tables 4.2.6.8 and 6.1.1.4'
O O 0.0106 0.0060 'International Tables Vol C Tables 4.2.6.8 and 6.1.1.4'
S S 0.1246 0.1234 'International Tables Vol C Tables 4.2.6.8 and 6.1.1.4'

loop_
_geom_angle_atom_site_label_1
_geom_angle_atom_site_label_2
_geom_angle_atom_site_label_3
_geom_angle_site_symmetry_1
_geom_angle_site_symmetry_2
_geom_angle_site_symmetry_3
_geom_angle
_geom_angle_publ_flag
O1 S1 O2 . . . 117.53(8) no
O1 S1 N1 . . . 109.81(8) no
O1 S1 C6 . . . 113.03(8) no
O2 S1 N1 . . . 109.14(9) no
O2 S1 C6 . . . 111.65(9) no
N1 S1 C6 . . . 92.85(8) no
S1 N1 C7 . . . 114.88(14) no
S1 N1 C8 . . . 120.21(14) no
C7 N1 C8 . . . 124.76(18) no
C2 C1 C6 . . . 119.48(18) no
C2 C1 C7 . . . 126.96(18) no
C6 C1 C7 . . . 113.49(16) no
C1 C2 C3 . . . 118.0(2) no
C2 C3 C4 . . . 122.2(2) no
C3 C4 C5 . . . 120.1(2) no
C4 C5 C6 . . . 117.0(2) no
S1 C6 C1 . . . 109.79(14) no
S1 C6 C5 . . . 126.83(15) no
C1 C6 C5 . . . 123.28(16) no
O3 C7 N1 . . . 123.57(19) no
O3 C7 C1 . . . 127.42(18) no
N1 C7 C1 . . . 108.99(16) no
N1 C8 C9 . . . 111.79(19) no
C8 C9 C10 . . . 127.0(2) no
C9 C10 C11 . . . 124.9(2) no
C9 C10 C12 . . . 120.5(2) no
C11 C10 C12 . . . 114.6(2) no
C1 C2 H2 . . . 121.00 no
C3 C2 H2 . . . 121.00 no
C2 C3 H3 . . . 119.00 no
C4 C3 H3 . . . 119.00 no
C3 C4 H4 . . . 120.00 no
C5 C4 H4 . . . 120.00 no
C4 C5 H5 . . . 122.00 no
C6 C5 H5 . . . 121.00 no
N1 C8 H8A . . . 109.00 no
N1 C8 H8B . . . 109.00 no
C9 C8 H8A . . . 109.00 no
C9 C8 H8B . . . 109.00 no
H8A C8 H8B . . . 108.00 no
C8 C9 H9 . . . 117.00 no
C10 C9 H9 . . . 116.00 no
C10 C11 H11A . . . 109.00 no
C10 C11 H11B . . . 109.00 no
C10 C11 H11C . . . 109.00 no
H11A C11 H11B . . . 109.00 no
H11A C11 H11C . . . 109.00 no
H11B C11 H11C . . . 109.00 no
C10 C12 H12A . . . 109.00 no
C10 C12 H12B . . . 109.00 no
C10 C12 H12C . . . 109.00 no
H12A C12 H12B . . . 109.00 no
H12A C12 H12C . . . 110.00 no
H12B C12 H12C . . . 109.00 no

loop_
_geom_bond_atom_site_label_1
_geom_bond_atom_site_label_2
_geom_bond_site_symmetry_1
_geom_bond_site_symmetry_2
_geom_bond_distance
_geom_bond_publ_flag
S1 O1 . . 1.4229(13) no
S1 O2 . . 1.4201(17) no
S1 N1 . . 1.6679(19) no
S1 C6 . . 1.7475(16) no
O3 C7 . . 1.205(3) no
N1 C7 . . 1.379(2) no
N1 C8 . . 1.468(3) no
C1 C2 . . 1.388(3) no
C1 C6 . . 1.376(3) no
C1 C7 . . 1.478(3) no
C2 C3 . . 1.373(4) no
C3 C4 . . 1.383(4) no
C4 C5 . . 1.394(3) no
C5 C6 . . 1.373(3) no
C8 C9 . . 1.503(3) no
C9 C10 . . 1.311(3) no
C10 C11 . . 1.487(4) no
C10 C12 . . 1.510(3) no
C2 H2 . . 0.9300 no
C3 H3 . . 0.9300 no
C4 H4 . . 0.9300 no
C5 H5 . . 0.9300 no
C8 H8A . . 0.9700 no
C8 H8B . . 0.9700 no
C9 H9 . . 0.9300 no
C11 H11A . . 0.9600 no
C11 H11B . . 0.9600 no
C11 H11C . . 0.9600 no
C12 H12A . . 0.9600 no
C12 H12B . . 0.9600 no
C12 H12C . . 0.9600 no

loop_
_geom_contact_atom_site_label_1
_geom_contact_atom_site_label_2
_geom_contact_distance
_geom_contact_site_symmetry_1
_geom_contact_site_symmetry_2
_geom_contact_publ_flag
O1 C5 3.391(2) . 2_664 no
O1 C8 3.347(2) . 2_665 no
O2 C9 3.253(3) . . no
O2 C12 3.416(3) . 2_565 no
O3 C5 3.308(3) . 1_554 no
O1 H8B 2.8800 . . no
O1 H5 2.5600 . 2_664 no
O2 H9 2.7100 . . no
O2 H8A 2.5100 . 1_556 no
O2 H12C 2.7300 . 2_565 no
O2 H11A 2.6100 . 1_556 no
O3 H2 2.8800 . . no
O3 H8A 2.6100 . . no
O3 H4 2.6700 . 4_454 no
C3 C7 3.591(3) . 4_555 no
C5 O1 3.391(2) . 2_665 no
C5 O3 3.308(3) . 1_556 no
C7 C3 3.591(3) . 4_455 no
C8 O1 3.347(2) . 2_664 no
C9 O2 3.253(3) . . no
C12 O2 3.416(3) . 2_564 no
C1 H3 3.0900 . 4_455 no
C7 H3 3.0400 . 4_455 no
C8 H11A 2.6300 . . no
C9 H2 3.0400 . 4_455 no
C10 H2 2.7700 . 4_455 no
C11 H8A 2.6500 . . no
C12 H2 3.0500 . 4_455 no
H2 O3 2.8800 . . no
H2 C9 3.0400 . 4_555 no
H2 C10 2.7700 . 4_555 no
H2 C12 3.0500 . 4_555 no
H3 C1 3.0900 . 4_555 no
H3 C7 3.0400 . 4_555 no
H4 O3 2.6700 . 4_556 no
H5 O1 2.5600 . 2_665 no
H8A O2 2.5100 . 1_554 no
H8A O3 2.6100 . . no
H8A C11 2.6500 . . no
H8A H11A 1.9700 . . no
H8B O1 2.8800 . . no
H9 O2 2.7100 . . no
H9 H12A 2.2300 . . no
H11A O2 2.6100 . 1_554 no
H11A C8 2.6300 . . no
H11A H8A 1.9700 . . no
H11B H12C 2.5600 . . no
H11C H12B 2.5800 . . no
H12A H9 2.2300 . . no
H12B H11C 2.5800 . . no
H12C H11B 2.5600 . . no
H12C O2 2.7300 . 2_564 no

loop_
_geom_hbond_atom_site_label_D
_geom_hbond_atom_site_label_H
_geom_hbond_atom_site_label_A
_geom_hbond_site_symmetry_A
_geom_hbond_distance_DH
_geom_hbond_distance_HA
_geom_hbond_distance_DA
_geom_hbond_angle_DHA
_geom_hbond_publ_flag
C5 H5 O1 2_665 0.93 2.56 3.391(2) 149 yes
C8 H8A O2 1_554 0.97 2.51 3.436(3) 160 yes
C3 H3 Cg1 4_555 0.93 2.89 3.664(2) 141 yes

loop_
_geom_torsion_atom_site_label_1
_geom_torsion_atom_site_label_2
_geom_torsion_atom_site_label_3
_geom_torsion_atom_site_label_4
_geom_torsion_site_symmetry_1
_geom_torsion_site_symmetry_2
_geom_torsion_site_symmetry_3
_geom_torsion_site_symmetry_4
_geom_torsion
_geom_torsion_publ_flag
O1 S1 N1 C7 . . . . 116.40(14) no
O1 S1 N1 C8 . . . . -67.88(16) no
O2 S1 N1 C7 . . . . -113.44(14) no
O2 S1 N1 C8 . . . . 62.29(17) no
C6 S1 N1 C7 . . . . 0.66(15) no
C6 S1 N1 C8 . . . . 176.38(15) no
O1 S1 C6 C1 . . . . -113.04(13) no
O1 S1 C6 C5 . . . . 70.51(19) no
O2 S1 C6 C1 . . . . 111.81(14) no
O2 S1 C6 C5 . . . . -64.64(19) no
N1 S1 C6 C1 . . . . -0.09(14) no
N1 S1 C6 C5 . . . . -176.54(17) no
S1 N1 C7 O3 . . . . 177.61(17) no
S1 N1 C7 C1 . . . . -1.0(2) no
C8 N1 C7 O3 . . . . 2.1(3) no
C8 N1 C7 C1 . . . . -176.49(17) no
S1 N1 C8 C9 . . . . -83.37(19) no
C7 N1 C8 C9 . . . . 91.9(2) no
C6 C1 C2 C3 . . . . 0.6(3) no
C7 C1 C2 C3 . . . . -176.00(19) no
C2 C1 C6 S1 . . . . -177.54(15) no
C2 C1 C6 C5 . . . . -0.9(3) no
C7 C1 C6 S1 . . . . -0.5(2) no
C7 C1 C6 C5 . . . . 176.15(17) no
C2 C1 C7 O3 . . . . -0.8(3) no
C2 C1 C7 N1 . . . . 177.73(19) no
C6 C1 C7 O3 . . . . -177.6(2) no
C6 C1 C7 N1 . . . . 0.9(2) no
C1 C2 C3 C4 . . . . -0.3(3) no
C2 C3 C4 C5 . . . . 0.2(3) no
C3 C4 C5 C6 . . . . -0.4(3) no
C4 C5 C6 S1 . . . . 176.81(15) no
C4 C5 C6 C1 . . . . 0.8(3) no
N1 C8 C9 C10 . . . . -119.5(2) no
C8 C9 C10 C11 . . . . 0.3(3) no
C8 C9 C10 C12 . . . . 178.9(2) no

loop_
_cod_related_entry_id
_cod_related_entry_database
_cod_related_entry_code
1 ChemSpider 24742094
